data_7211732
loop_
_publ_author_name
'Fu, Feng'
'Li, Dong-Sheng'
'Wu, Ya-Pan'
'Gao, Xiao-Ming'
'Du*, Miao'
'Tang, Long'
'Zhang, Xiao-Ning'
'Meng, Cai-Xia'

_publ_section_title
;
 A versatile V-shaped tetracarboxylate building block for constructing
 mixed-ligand Co(ii) and Mn(ii) complexes incorporating various N-donor
 co-ligands
;
_journal_issue 4
_journal_name_full CrystEngComm
_journal_page_first 1227
_journal_paper_doi 10.1039/b913861g
_journal_volume 12
_journal_year 2010
_chemical_formula_sum 'C40 H32 Mn2 N4 O15 S'
_chemical_formula_weight 950.64
_chemical_name_systematic
;
?
;
_space_group_IT_number 14
_symmetry_cell_setting monoclinic
_symmetry_space_group_name_Hall '-P 2ybc'
_symmetry_space_group_name_H-M 'P 1 21/c 1'
_atom_sites_solution_hydrogens geom
_atom_sites_solution_primary direct
_atom_sites_solution_secondary difmap
_audit_creation_method SHELXL-97
_cell_angle_alpha 90.00
_cell_angle_beta 98.4420(10)
_cell_angle_gamma 90.00
_cell_formula_units_Z 4
_cell_length_a 7.3235(6)
_cell_length_b 23.2694(18)
_cell_length_c 23.6456(18)
_cell_measurement_reflns_used 6022
_cell_measurement_temperature 291(2)
_cell_measurement_theta_max 24.89
_cell_measurement_theta_min 2.76
_cell_volume 3985.9(5)
_computing_cell_refinement 'Bruker SMART'
_computing_data_collection 'Bruker SMART'
_computing_data_reduction 'Bruker SAINT'
_computing_molecular_graphics 'Bruker SHELXTL'
_computing_publication_material 'Bruker SHELXTL'
_computing_structure_refinement 'SHELXL-97 (Sheldrick, 1997)'
_computing_structure_solution 'SHELXS-97 (Sheldrick, 1990)'
_diffrn_ambient_temperature 291(2)
_diffrn_measured_fraction_theta_full 0.999
_diffrn_measured_fraction_theta_max 0.999
_diffrn_measurement_device_type 'CCD area detector'
_diffrn_measurement_method 'phi and omega scans'
_diffrn_radiation_monochromator graphite
_diffrn_radiation_source 'fine-focus sealed tube'
_diffrn_radiation_type MoK\a
_diffrn_radiation_wavelength 0.71073
_diffrn_reflns_av_R_equivalents 0.0425
_diffrn_reflns_av_sigmaI/netI 0.0383
_diffrn_reflns_limit_h_max 8
_diffrn_reflns_limit_h_min -8
_diffrn_reflns_limit_k_max 28
_diffrn_reflns_limit_k_min -28
_diffrn_reflns_limit_l_max 28
_diffrn_reflns_limit_l_min -28
_diffrn_reflns_number 29562
_diffrn_reflns_theta_full 25.50
_diffrn_reflns_theta_max 25.50
_diffrn_reflns_theta_min 2.47
_exptl_absorpt_coefficient_mu 0.764
_exptl_absorpt_correction_T_max 0.9112
_exptl_absorpt_correction_T_min 0.7709
_exptl_absorpt_correction_type multi-scan
_exptl_absorpt_process_details SADABS
_exptl_crystal_colour yellow
_exptl_crystal_density_diffrn 1.584
_exptl_crystal_density_method 'not measured'
_exptl_crystal_description block
_exptl_crystal_F_000 1944
_exptl_crystal_size_max 0.36
_exptl_crystal_size_mid 0.18
_exptl_crystal_size_min 0.12
_refine_diff_density_max 0.618
_refine_diff_density_min -0.532
_refine_diff_density_rms 0.064
_refine_ls_extinction_method none
_refine_ls_goodness_of_fit_ref 1.047
_refine_ls_hydrogen_treatment constr
_refine_ls_matrix_type full
_refine_ls_number_parameters 559
_refine_ls_number_reflns 7415
_refine_ls_number_restraints 0
_refine_ls_restrained_S_all 1.047
_refine_ls_R_factor_all 0.0569
_refine_ls_R_factor_gt 0.0395
_refine_ls_shift/su_max 0.001
_refine_ls_shift/su_mean 0.000
_refine_ls_structure_factor_coef Fsqd
_refine_ls_weighting_details 'calc w=1/[\s^2^(Fo^2^)+(0.0543P)^2^+2.4262P] where P=(Fo^2^+2Fc^2^)/3'
_refine_ls_weighting_scheme calc
_refine_ls_wR_factor_gt 0.1019
_refine_ls_wR_factor_ref 0.1129
_reflns_number_gt 5766
_reflns_number_total 7415
_reflns_threshold_expression >2sigma(I)
_cod_data_source_file b913861g.txt
_cod_data_source_block aa
_cod_depositor_comments
;
The following automatic conversions were performed:

'_symmetry_cell_setting' value 'Monoclinic' changed to 'monoclinic'
according to /home/saulius/struct/CIF-dictionaries/cif_core.dic
dictionary named 'cif_core.dic' version 2.4.2 from
2011-04-26.

'_exptl_absorpt_correction_type' value 'MULTI-SCAN'
changed to 'multi-scan' according to
/home/saulius/struct/CIF-dictionaries/cif_core.dic dictionary named
'cif_core.dic' version 2.4.2 from
2011-04-26.

'_refine_ls_hydrogen_treatment' value 'CONSTR' changed
to 'constr' according to
/home/saulius/struct/CIF-dictionaries/cif_core.dic dictionary named
'cif_core.dic' version 2.4.2 from 2011-04-26.

Automatic conversion script
Id: cif_fix_values 1891 2012-01-12 08:04:46Z andrius 
;
_cod_original_sg_symbol_H-M P2(1)/c
_cod_database_code 7211732

loop_
_symmetry_equiv_pos_as_xyz
'x, y, z'
'-x, y+1/2, -z+1/2'
'-x, -y, -z'
'x, -y-1/2, z-1/2'

loop_
_atom_site_label
_atom_site_type_symbol
_atom_site_fract_x
_atom_site_fract_y
_atom_site_fract_z
_atom_site_U_iso_or_equiv
_atom_site_adp_type
_atom_site_occupancy
_atom_site_symmetry_multiplicity
_atom_site_calc_flag
_atom_site_refinement_flags
Mn1 Mn 1.01267(6) 0.380996(17) 0.031707(16) 0.02399(12) Uani 1 1 d .
Mn2 Mn 0.68808(6) 0.730587(17) 0.290544(17) 0.02425(12) Uani 1 1 d .
S1 S 1.05629(18) 0.45664(4) 0.36862(4) 0.0608(3) Uani 1 1 d .
O1 O 1.2453(3) 0.32932(9) 0.04426(9) 0.0398(5) Uani 1 1 d .
H1W H 1.3226 0.3373 0.0731 0.060 Uiso 1 1 d R
H2W H 1.2234 0.2938 0.0443 0.060 Uiso 1 1 d R
O2 O 0.7987(3) 0.44409(10) 0.01849(10) 0.0504(6) Uani 1 1 d .
H3W H 0.7258 0.4460 0.0425 0.076 Uiso 1 1 d R
H4W H 0.7920 0.4745 -0.0009 0.076 Uiso 1 1 d R
O3 O 1.2119(3) 0.45360(9) 0.04439(9) 0.0403(5) Uani 1 1 d .
H5W H 1.3237 0.4444 0.0515 0.060 Uiso 1 1 d R
H6W H 1.1762 0.4634 0.0755 0.060 Uiso 1 1 d R
O4 O 0.7707(3) 0.81968(9) 0.30393(9) 0.0449(6) Uani 1 1 d .
H7W H 0.8773 0.8172 0.3222 0.067 Uiso 1 1 d R
H8W H 0.6970 0.8303 0.3262 0.067 Uiso 1 1 d R
O5 O 0.4134(3) 0.75951(9) 0.28673(9) 0.0417(5) Uani 1 1 d .
H9W H 0.3420 0.7353 0.2987 0.063 Uiso 1 1 d R
H10W H 0.4162 0.7886 0.3083 0.063 Uiso 1 1 d R
O6 O 1.1002(3) 0.46890(10) 0.14277(10) 0.0521(6) Uani 1 1 d .
O7 O 0.9641(3) 0.38507(8) 0.11584(8) 0.0336(5) Uani 1 1 d .
O8 O 0.5032(3) 0.35432(10) 0.13730(10) 0.0483(6) Uani 1 1 d .
O9 O 0.5790(3) 0.43916(9) 0.10323(9) 0.0427(5) Uani 1 1 d .
O10 O 1.2487(4) 0.45828(12) 0.35873(12) 0.0736(9) Uani 1 1 d .
O11 O 1.0009(6) 0.41924(11) 0.41115(11) 0.0906(12) Uani 1 1 d .
O12 O 0.9650(3) 0.71541(10) 0.30585(11) 0.0481(6) Uani 1 1 d .
O13 O 1.2310(3) 0.67024(10) 0.32282(11) 0.0519(6) Uani 1 1 d .
O14 O 0.8242(3) 0.71504(10) 0.46465(9) 0.0465(6) Uani 1 1 d .
O15 O 0.6848(4) 0.72036(11) 0.37575(9) 0.0524(6) Uani 1 1 d .
N1 N 0.8494(4) 0.30514(11) 0.01872(11) 0.0368(6) Uani 1 1 d .
N2 N 0.9802(4) 0.37242(11) -0.05846(11) 0.0367(6) Uani 1 1 d .
N3 N 0.5918(3) 0.64883(11) 0.25858(11) 0.0343(6) Uani 1 1 d .
N4 N 0.6914(3) 0.74053(11) 0.20131(11) 0.0363(6) Uani 1 1 d .
C1 C 0.7804(5) 0.27341(15) 0.05724(15) 0.0444(8) Uani 1 1 d .
H1A H 0.7857 0.2875 0.0942 0.053 Uiso 1 1 calc R
C2 C 0.7001(5) 0.21958(16) 0.04428(18) 0.0563(10) Uani 1 1 d .
H2A H 0.6499 0.1989 0.0720 0.068 Uiso 1 1 calc R
C3 C 0.6960(5) 0.19762(16) -0.00963(18) 0.0582(10) Uani 1 1 d .
H3A H 0.6478 0.1612 -0.0184 0.070 Uiso 1 1 calc R
C4 C 0.7650(5) 0.23051(15) -0.05150(16) 0.0478(9) Uani 1 1 d .
C5 C 0.7530(5) 0.21326(18) -0.10992(17) 0.0583(11) Uani 1 1 d .
H5A H 0.7096 0.1767 -0.1206 0.070 Uiso 1 1 calc R
C6 C 0.8035(5) 0.24904(19) -0.15000(17) 0.0575(10) Uani 1 1 d .
H6 H 0.7900 0.2373 -0.1880 0.069 Uiso 1 1 calc R
C7 C 0.8775(5) 0.30482(16) -0.13454(14) 0.0456(9) Uani 1 1 d .
C8 C 0.9275(5) 0.34463(19) -0.17428(15) 0.0561(10) Uani 1 1 d .
H8 H 0.9126 0.3355 -0.2130 0.067 Uiso 1 1 calc R
C9 C 0.9976(5) 0.39642(18) -0.15580(15) 0.0532(10) Uani 1 1 d .
H9 H 1.0271 0.4235 -0.1819 0.064 Uiso 1 1 calc R
C10 C 1.0253(5) 0.40879(15) -0.09729(14) 0.0448(8) Uani 1 1 d .
H10 H 1.0775 0.4439 -0.0851 0.054 Uiso 1 1 calc R
C11 C 0.9029(4) 0.32123(14) -0.07728(13) 0.0367(7) Uani 1 1 d .
C12 C 0.8395(4) 0.28442(13) -0.03546(13) 0.0372(7) Uani 1 1 d .
C13 C 0.5398(4) 0.60414(14) 0.28741(15) 0.0404(8) Uani 1 1 d .
H13 H 0.5480 0.6069 0.3269 0.048 Uiso 1 1 calc R
C14 C 0.4736(5) 0.55350(14) 0.26087(16) 0.0473(8) Uani 1 1 d .
H14 H 0.4392 0.5231 0.2825 0.057 Uiso 1 1 calc R
C15 C 0.4595(5) 0.54865(14) 0.20305(16) 0.0480(9) Uani 1 1 d .
H15 H 0.4155 0.5148 0.1850 0.058 Uiso 1 1 calc R
C16 C 0.5116(4) 0.59492(14) 0.17058(14) 0.0405(8) Uani 1 1 d .
C17 C 0.4989(5) 0.59440(17) 0.10957(15) 0.0491(9) Uani 1 1 d .
H17 H 0.4538 0.5619 0.0893 0.059 Uiso 1 1 calc R
C18 C 0.5513(5) 0.64022(16) 0.08095(15) 0.0494(9) Uani 1 1 d .
H18 H 0.5422 0.6387 0.0413 0.059 Uiso 1 1 calc R
C19 C 0.6206(4) 0.69127(15) 0.11048(13) 0.0411(8) Uani 1 1 d .
C20 C 0.6783(5) 0.73987(16) 0.08304(15) 0.0487(9) Uani 1 1 d .
H20 H 0.6741 0.7401 0.0435 0.058 Uiso 1 1 calc R
C21 C 0.7405(5) 0.78687(16) 0.11453(15) 0.0500(9) Uani 1 1 d .
H21 H 0.7805 0.8192 0.0968 0.060 Uiso 1 1 calc R
C22 C 0.7435(5) 0.78586(15) 0.17339(15) 0.0457(8) Uani 1 1 d .
H22 H 0.7839 0.8185 0.1943 0.055 Uiso 1 1 calc R
C23 C 0.6312(4) 0.69357(13) 0.16997(13) 0.0329(7) Uani 1 1 d .
C24 C 0.5775(4) 0.64450(13) 0.20059(13) 0.0333(7) Uani 1 1 d .
C25 C 0.9945(4) 0.42826(13) 0.14906(12) 0.0328(7) Uani 1 1 d .
C26 C 0.8965(4) 0.42871(12) 0.20024(12) 0.0339(7) Uani 1 1 d .
C27 C 0.7115(4) 0.41286(12) 0.19738(13) 0.0352(7) Uani 1 1 d .
C28 C 0.6329(5) 0.41015(14) 0.24769(14) 0.0458(8) Uani 1 1 d .
H28 H 0.5103 0.3990 0.2461 0.055 Uiso 1 1 calc R
C29 C 0.7356(6) 0.42397(14) 0.30005(14) 0.0520(10) Uani 1 1 d .
H29 H 0.6822 0.4225 0.3334 0.062 Uiso 1 1 calc R
C30 C 0.9194(6) 0.44005(14) 0.30205(14) 0.0451(8) Uani 1 1 d .
C31 C 0.9994(5) 0.44274(13) 0.25302(13) 0.0407(8) Uani 1 1 d .
H31 H 1.1221 0.4539 0.2550 0.049 Uiso 1 1 calc R
C32 C 0.5907(4) 0.40107(13) 0.14119(13) 0.0355(7) Uani 1 1 d .
C33 C 0.9857(6) 0.52726(14) 0.38339(14) 0.0483(9) Uani 1 1 d .
C34 C 0.8744(6) 0.53662(15) 0.42530(16) 0.0589(11) Uani 1 1 d .
H34 H 0.8361 0.5060 0.4459 0.071 Uiso 1 1 calc R
C35 C 0.8216(6) 0.59213(15) 0.43582(15) 0.0521(9) Uani 1 1 d .
H35 H 0.7522 0.5989 0.4651 0.062 Uiso 1 1 calc R
C36 C 0.8706(4) 0.63819(13) 0.40336(12) 0.0358(7) Uani 1 1 d .
C37 C 0.9860(4) 0.62845(13) 0.36198(12) 0.0338(7) Uani 1 1 d .
C38 C 1.0450(5) 0.57255(13) 0.35330(13) 0.0410(8) Uani 1 1 d .
H38 H 1.1252 0.5658 0.3269 0.049 Uiso 1 1 calc R
C39 C 1.0650(4) 0.67513(13) 0.32795(13) 0.0350(7) Uani 1 1 d .
C40 C 0.7907(4) 0.69607(13) 0.41556(13) 0.0345(7) Uani 1 1 d .

loop_
_atom_site_aniso_label
_atom_site_aniso_U_11
_atom_site_aniso_U_22
_atom_site_aniso_U_33
_atom_site_aniso_U_23
_atom_site_aniso_U_13
_atom_site_aniso_U_12
Mn1 0.0305(2) 0.0222(2) 0.0188(2) 0.00002(16) 0.00206(17) 0.00180(17)
Mn2 0.0271(2) 0.0219(2) 0.0237(2) -0.00385(17) 0.00339(17) -0.00208(17)
S1 0.1151(9) 0.0319(5) 0.0301(5) -0.0042(4) -0.0076(5) 0.0128(5)
O1 0.0466(13) 0.0326(12) 0.0383(12) 0.0004(9) 0.0004(10) 0.0020(10)
O2 0.0578(15) 0.0503(14) 0.0461(14) 0.0164(11) 0.0178(12) 0.0195(12)
O3 0.0415(13) 0.0369(12) 0.0432(13) 0.0043(10) 0.0090(10) 0.0008(10)
O4 0.0443(13) 0.0404(13) 0.0486(14) -0.0079(11) 0.0020(11) -0.0033(10)
O5 0.0399(13) 0.0424(13) 0.0422(13) -0.0044(10) 0.0042(10) -0.0044(10)
O6 0.0611(16) 0.0492(14) 0.0480(14) -0.0119(11) 0.0148(12) -0.0234(12)
O7 0.0430(12) 0.0287(11) 0.0288(11) -0.0030(9) 0.0041(9) -0.0010(9)
O8 0.0531(15) 0.0428(14) 0.0471(14) 0.0062(11) 0.0013(11) -0.0130(11)
O9 0.0421(13) 0.0423(13) 0.0440(13) 0.0111(11) 0.0075(10) 0.0026(10)
O10 0.077(2) 0.0706(19) 0.0657(19) -0.0195(15) -0.0150(15) 0.0301(16)
O11 0.197(4) 0.0355(15) 0.0346(15) 0.0057(12) 0.0013(18) 0.0086(19)
O12 0.0382(13) 0.0437(14) 0.0628(16) 0.0146(12) 0.0086(11) 0.0021(11)
O13 0.0380(14) 0.0538(15) 0.0665(17) 0.0070(12) 0.0157(12) 0.0055(11)
O14 0.0642(16) 0.0423(13) 0.0317(12) -0.0081(10) 0.0029(11) 0.0036(11)
O15 0.0641(16) 0.0600(16) 0.0324(13) -0.0050(11) 0.0050(11) 0.0222(13)
N1 0.0389(15) 0.0386(15) 0.0312(14) -0.0010(12) -0.0006(11) 0.0035(12)
N2 0.0389(15) 0.0401(15) 0.0307(14) 0.0008(12) 0.0038(11) 0.0097(12)
N3 0.0344(14) 0.0329(14) 0.0363(14) -0.0022(11) 0.0070(11) -0.0007(11)
N4 0.0368(15) 0.0359(15) 0.0365(15) -0.0013(12) 0.0059(12) -0.0011(11)
C1 0.046(2) 0.045(2) 0.0421(19) 0.0048(16) 0.0050(15) -0.0050(16)
C2 0.051(2) 0.052(2) 0.063(3) 0.0128(19) -0.0020(19) -0.0106(18)
C3 0.057(2) 0.041(2) 0.071(3) -0.0012(19) -0.009(2) -0.0108(18)
C4 0.043(2) 0.044(2) 0.051(2) -0.0117(17) -0.0099(16) 0.0038(16)
C5 0.053(2) 0.054(2) 0.061(3) -0.024(2) -0.010(2) 0.0050(19)
C6 0.052(2) 0.073(3) 0.044(2) -0.027(2) -0.0053(18) 0.014(2)
C7 0.0408(19) 0.062(2) 0.0322(18) -0.0099(16) -0.0015(14) 0.0157(17)
C8 0.053(2) 0.086(3) 0.0283(18) -0.0049(19) 0.0019(16) 0.025(2)
C9 0.054(2) 0.070(3) 0.0366(19) 0.0135(18) 0.0115(17) 0.018(2)
C10 0.048(2) 0.048(2) 0.0387(19) 0.0099(16) 0.0096(16) 0.0130(16)
C11 0.0344(17) 0.0418(18) 0.0317(16) -0.0058(14) -0.0024(13) 0.0115(14)
C12 0.0347(17) 0.0383(18) 0.0360(17) -0.0032(14) -0.0033(14) 0.0077(14)
C13 0.0410(19) 0.0360(18) 0.0452(19) -0.0008(15) 0.0097(15) -0.0017(14)
C14 0.047(2) 0.0340(18) 0.059(2) -0.0001(16) 0.0026(17) -0.0030(15)
C15 0.0402(19) 0.0340(18) 0.067(3) -0.0132(17) -0.0013(17) -0.0033(15)
C16 0.0346(17) 0.0375(18) 0.048(2) -0.0112(15) 0.0004(15) 0.0024(14)
C17 0.045(2) 0.056(2) 0.043(2) -0.0196(18) -0.0036(16) 0.0048(17)
C18 0.047(2) 0.063(2) 0.0358(18) -0.0143(18) -0.0016(16) 0.0112(18)
C19 0.0364(18) 0.054(2) 0.0324(17) -0.0044(15) 0.0041(14) 0.0095(15)
C20 0.046(2) 0.067(2) 0.0352(18) 0.0068(18) 0.0106(16) 0.0141(18)
C21 0.052(2) 0.052(2) 0.048(2) 0.0136(18) 0.0140(17) 0.0023(18)
C22 0.053(2) 0.043(2) 0.0428(19) 0.0045(16) 0.0099(16) -0.0019(16)
C23 0.0296(16) 0.0345(17) 0.0342(16) -0.0044(13) 0.0036(13) 0.0041(13)
C24 0.0278(15) 0.0360(17) 0.0354(17) -0.0079(13) 0.0020(13) 0.0039(13)
C25 0.0346(17) 0.0313(16) 0.0313(16) -0.0020(13) 0.0004(13) -0.0006(13)
C26 0.0476(19) 0.0238(15) 0.0308(16) -0.0023(12) 0.0067(14) 0.0000(13)
C27 0.0466(19) 0.0262(16) 0.0340(17) 0.0003(13) 0.0094(14) 0.0013(13)
C28 0.058(2) 0.0393(19) 0.044(2) -0.0021(15) 0.0196(17) -0.0024(16)
C29 0.089(3) 0.0381(19) 0.0330(18) 0.0002(15) 0.0230(19) 0.0026(19)
C30 0.075(3) 0.0268(16) 0.0324(18) -0.0031(14) 0.0040(17) 0.0027(16)
C31 0.055(2) 0.0324(17) 0.0333(17) -0.0070(14) 0.0009(15) -0.0003(15)
C32 0.0360(17) 0.0331(17) 0.0386(18) 0.0011(14) 0.0099(14) 0.0011(14)
C33 0.084(3) 0.0303(17) 0.0285(17) -0.0058(14) 0.0003(17) 0.0011(17)
C34 0.103(3) 0.0340(19) 0.042(2) 0.0004(16) 0.018(2) -0.010(2)
C35 0.080(3) 0.041(2) 0.0390(19) -0.0011(16) 0.0206(18) -0.0039(18)
C36 0.0487(19) 0.0308(16) 0.0274(16) -0.0029(13) 0.0035(14) -0.0028(14)
C37 0.0402(17) 0.0322(16) 0.0285(16) -0.0034(13) 0.0031(13) -0.0009(13)
C38 0.057(2) 0.0368(18) 0.0298(16) -0.0028(14) 0.0075(15) 0.0042(15)
C39 0.0365(18) 0.0351(17) 0.0335(17) -0.0089(14) 0.0055(14) 0.0000(14)
C40 0.0372(17) 0.0379(17) 0.0293(16) -0.0012(14) 0.0079(14) -0.0046(14)

loop_
_atom_type_symbol
_atom_type_description
_atom_type_scat_dispersion_real
_atom_type_scat_dispersion_imag
_atom_type_scat_source
C C 0.0033 0.0016 'International Tables Vol C Tables 4.2.6.8 and 6.1.1.4'
H H 0.0000 0.0000 'International Tables Vol C Tables 4.2.6.8 and 6.1.1.4'
N N 0.0061 0.0033 'International Tables Vol C Tables 4.2.6.8 and 6.1.1.4'
O O 0.0106 0.0060 'International Tables Vol C Tables 4.2.6.8 and 6.1.1.4'
S S 0.1246 0.1234 'International Tables Vol C Tables 4.2.6.8 and 6.1.1.4'
Mn Mn 0.3368 0.7283 'International Tables Vol C Tables 4.2.6.8 and 6.1.1.4'

loop_
_geom_angle_atom_site_label_1
_geom_angle_atom_site_label_2
_geom_angle_atom_site_label_3
_geom_angle
O1 Mn1 O7 98.19(8)
O1 Mn1 N2 93.32(9)
O7 Mn1 N2 163.62(9)
O1 Mn1 N1 88.39(9)
O7 Mn1 N1 90.25(9)
N2 Mn1 N1 78.42(10)
O1 Mn1 O2 172.02(9)
O7 Mn1 O2 83.30(8)
N2 Mn1 O2 86.91(9)
N1 Mn1 O2 99.46(10)
O1 Mn1 O3 84.96(8)
O7 Mn1 O3 92.15(8)
N2 Mn1 O3 100.47(9)
N1 Mn1 O3 173.19(9)
O2 Mn1 O3 87.15(9)
O15 Mn2 O12 87.70(10)
O15 Mn2 O5 85.98(9)
O12 Mn2 O5 168.60(9)
O15 Mn2 N4 179.52(10)
O12 Mn2 N4 92.23(10)
O5 Mn2 N4 94.17(9)
O15 Mn2 N3 101.30(10)
O12 Mn2 N3 100.21(10)
O5 Mn2 N3 90.34(9)
N4 Mn2 N3 78.25(10)
O15 Mn2 O4 90.62(10)
O12 Mn2 O4 83.72(9)
O5 Mn2 O4 86.86(9)
N4 Mn2 O4 89.84(9)
N3 Mn2 O4 167.55(9)
O11 S1 O10 120.4(2)
O11 S1 C33 107.71(17)
O10 S1 C33 108.84(18)
O11 S1 C30 107.96(19)
O10 S1 C30 107.15(17)
C33 S1 C30 103.45(16)
Mn1 O1 H1W 115.4
Mn1 O1 H2W 114.7
H1W O1 H2W 108.8
Mn1 O2 H3W 117.7
Mn1 O2 H4W 129.9
H3W O2 H4W 109.5
Mn1 O3 H5W 115.7
Mn1 O3 H6W 92.4
H5W O3 H6W 108.2
Mn2 O4 H7W 103.2
Mn2 O4 H8W 100.4
H7W O4 H8W 109.3
Mn2 O5 H9W 114.0
Mn2 O5 H10W 106.9
H9W O5 H10W 106.9
C25 O7 Mn1 126.01(19)
C39 O12 Mn2 135.0(2)
C40 O15 Mn2 134.1(2)
C1 N1 C12 118.4(3)
C1 N1 Mn1 128.6(2)
C12 N1 Mn1 112.4(2)
C10 N2 C11 117.7(3)
C10 N2 Mn1 129.3(2)
C11 N2 Mn1 112.9(2)
C13 N3 C24 118.2(3)
C13 N3 Mn2 128.5(2)
C24 N3 Mn2 113.31(19)
C22 N4 C23 117.5(3)
C22 N4 Mn2 128.7(2)
C23 N4 Mn2 113.8(2)
N1 C1 C2 122.5(3)
N1 C1 H1A 118.7
C2 C1 H1A 118.7
C3 C2 C1 119.3(4)
C3 C2 H2A 120.4
C1 C2 H2A 120.4
C2 C3 C4 119.5(3)
C2 C3 H3A 120.2
C4 C3 H3A 120.2
C12 C4 C3 117.7(3)
C12 C4 C5 118.7(4)
C3 C4 C5 123.5(4)
C6 C5 C4 121.3(4)
C6 C5 H5A 119.3
C4 C5 H5A 119.3
C5 C6 C7 120.7(3)
C5 C6 H6 119.6
C7 C6 H6 119.6
C11 C7 C8 117.3(3)
C11 C7 C6 119.2(3)
C8 C7 C6 123.5(3)
C9 C8 C7 119.6(3)
C9 C8 H8 120.2
C7 C8 H8 120.2
C8 C9 C10 119.6(4)
C8 C9 H9 120.2
C10 C9 H9 120.2
N2 C10 C9 122.6(4)
N2 C10 H10 118.7
C9 C10 H10 118.7
N2 C11 C7 123.1(3)
N2 C11 C12 117.2(3)
C7 C11 C12 119.7(3)
N1 C12 C4 122.6(3)
N1 C12 C11 117.3(3)
C4 C12 C11 120.1(3)
N3 C13 C14 122.6(3)
N3 C13 H13 118.7
C14 C13 H13 118.7
C15 C14 C13 119.6(3)
C15 C14 H14 120.2
C13 C14 H14 120.2
C14 C15 C16 119.9(3)
C14 C15 H15 120.1
C16 C15 H15 120.1
C24 C16 C15 117.0(3)
C24 C16 C17 118.9(3)
C15 C16 C17 124.1(3)
C18 C17 C16 121.2(3)
C18 C17 H17 119.4
C16 C17 H17 119.4
C17 C18 C19 121.2(3)
C17 C18 H18 119.4
C19 C18 H18 119.4
C23 C19 C20 117.4(3)
C23 C19 C18 119.0(3)
C20 C19 C18 123.6(3)
C21 C20 C19 119.6(3)
C21 C20 H20 120.2
C19 C20 H20 120.2
C20 C21 C22 119.2(3)
C20 C21 H21 120.4
C22 C21 H21 120.4
N4 C22 C21 123.2(3)
N4 C22 H22 118.4
C21 C22 H22 118.4
N4 C23 C19 123.1(3)
N4 C23 C24 117.1(3)
C19 C23 C24 119.8(3)
N3 C24 C16 122.7(3)
N3 C24 C23 117.5(3)
C16 C24 C23 119.9(3)
O6 C25 O7 125.5(3)
O6 C25 C26 118.2(3)
O7 C25 C26 116.3(3)
C27 C26 C31 119.8(3)
C27 C26 C25 122.4(3)
C31 C26 C25 117.7(3)
C26 C27 C28 119.3(3)
C26 C27 C32 122.0(3)
C28 C27 C32 118.7(3)
C29 C28 C27 120.8(3)
C29 C28 H28 119.6
C27 C28 H28 119.6
C28 C29 C30 119.2(3)
C28 C29 H29 120.4
C30 C29 H29 120.4
C31 C30 C29 120.9(3)
C31 C30 S1 118.8(3)
C29 C30 S1 120.3(3)
C30 C31 C26 120.1(3)
C30 C31 H31 119.9
C26 C31 H31 119.9
O9 C32 O8 125.3(3)
O9 C32 C27 118.1(3)
O8 C32 C27 116.6(3)
C38 C33 C34 120.7(3)
C38 C33 S1 119.0(3)
C34 C33 S1 120.3(3)
C35 C34 C33 119.0(3)
C35 C34 H34 120.5
C33 C34 H34 120.5
C34 C35 C36 121.2(3)
C34 C35 H35 119.4
C36 C35 H35 119.4
C35 C36 C37 119.3(3)
C35 C36 C40 116.2(3)
C37 C36 C40 124.5(3)
C38 C37 C36 119.0(3)
C38 C37 C39 116.1(3)
C36 C37 C39 124.8(3)
C33 C38 C37 120.6(3)
C33 C38 H38 119.7
C37 C38 H38 119.7
O13 C39 O12 123.1(3)
O13 C39 C37 116.1(3)
O12 C39 C37 120.8(3)
O14 C40 O15 123.9(3)
O14 C40 C36 118.0(3)
O15 C40 C36 118.0(3)

loop_
_geom_bond_atom_site_label_1
_geom_bond_atom_site_label_2
_geom_bond_distance
Mn1 O1 2.071(2)
Mn1 O7 2.074(2)
Mn1 N2 2.120(3)
Mn1 N1 2.129(3)
Mn1 O2 2.137(2)
Mn1 O3 2.224(2)
Mn2 O15 2.032(2)
Mn2 O12 2.038(2)
Mn2 O5 2.110(2)
Mn2 N4 2.126(3)
Mn2 N3 2.129(2)
Mn2 O4 2.170(2)
S1 O11 1.433(3)
S1 O10 1.462(3)
S1 C33 1.773(3)
S1 C30 1.780(3)
O1 H1W 0.8409
O1 H2W 0.8411
O2 H3W 0.8354
O2 H4W 0.8412
O3 H5W 0.8392
O3 H6W 0.8484
O4 H7W 0.8366
O4 H8W 0.8455
O5 H9W 0.8453
O5 H10W 0.8470
O6 C25 1.245(4)
O7 C25 1.275(3)
O8 C32 1.259(4)
O9 C32 1.255(4)
O12 C39 1.255(4)
O13 C39 1.244(4)
O14 C40 1.232(3)
O15 C40 1.262(4)
N1 C1 1.329(4)
N1 C12 1.361(4)
N2 C10 1.326(4)
N2 C11 1.365(4)
N3 C13 1.329(4)
N3 C24 1.363(4)
N4 C22 1.330(4)
N4 C23 1.357(4)
C1 C2 1.399(5)
C1 H1A 0.9300
C2 C3 1.370(5)
C2 H2A 0.9300
C3 C4 1.403(5)
C3 H3A 0.9300
C4 C12 1.398(5)
C4 C5 1.429(5)
C5 C6 1.353(6)
C5 H5A 0.9300
C6 C7 1.433(5)
C6 H6 0.9300
C7 C11 1.393(4)
C7 C8 1.406(5)
C8 C9 1.357(5)
C8 H8 0.9300
C9 C10 1.398(5)
C9 H9 0.9300
C10 H10 0.9300
C11 C12 1.436(5)
C13 C14 1.388(5)
C13 H13 0.9300
C14 C15 1.361(5)
C14 H14 0.9300
C15 C16 1.407(5)
C15 H15 0.9300
C16 C24 1.402(4)
C16 C17 1.432(5)
C17 C18 1.348(5)
C17 H17 0.9300
C18 C19 1.433(5)
C18 H18 0.9300
C19 C23 1.398(4)
C19 C20 1.400(5)
C20 C21 1.363(5)
C20 H20 0.9300
C21 C22 1.389(5)
C21 H21 0.9300
C22 H22 0.9300
C23 C24 1.437(4)
C25 C26 1.495(4)
C26 C27 1.397(4)
C26 C31 1.398(4)
C27 C28 1.397(4)
C27 C32 1.509(4)
C28 C29 1.389(5)
C28 H28 0.9300
C29 C30 1.391(5)
C29 H29 0.9300
C30 C31 1.375(5)
C31 H31 0.9300
C33 C38 1.377(5)
C33 C34 1.390(5)
C34 C35 1.381(5)
C34 H34 0.9300
C35 C36 1.396(4)
C35 H35 0.9300
C36 C37 1.402(4)
C36 C40 1.513(4)
C37 C38 1.395(4)
C37 C39 1.516(4)
C38 H38 0.9300

loop_
_geom_hbond_atom_site_label_D
_geom_hbond_atom_site_label_H
_geom_hbond_atom_site_label_A
_geom_hbond_distance_DH
_geom_hbond_distance_HA
_geom_hbond_distance_DA
_geom_hbond_angle_DHA
_geom_hbond_site_symmetry_A
O5 H10W O8 0.85 2.03 2.854(3) 164.6 2_655
O5 H9W O13 0.85 1.85 2.676(3) 166.2 1_455
O4 H8W O8 0.85 1.89 2.725(3) 168.5 2_655
O4 H7W O7 0.84 2.34 2.933(3) 128.0 2_755
O3 H6W O6 0.85 1.76 2.601(3) 168.6 .
O3 H5W O9 0.84 2.08 2.860(3) 153.8 1_655
O2 H4W O3 0.84 1.96 2.802(3) 177.3 3_765
O2 H3W O9 0.84 1.92 2.750(3) 170.4 .
O1 H2W O15 0.84 2.56 3.159(3) 128.8 2_745
O1 H2W O14 0.84 1.87 2.710(3) 173.4 2_745
O1 H1W O8 0.84 1.90 2.743(3) 178.2 1_655

loop_
_geom_torsion_atom_site_label_1
_geom_torsion_atom_site_label_2
_geom_torsion_atom_site_label_3
_geom_torsion_atom_site_label_4
_geom_torsion
O1 Mn1 O7 C25 106.0(2)
N2 Mn1 O7 C25 -119.8(4)
N1 Mn1 O7 C25 -165.6(2)
O2 Mn1 O7 C25 -66.1(2)
O3 Mn1 O7 C25 20.7(2)
O15 Mn2 O12 C39 57.4(3)
O5 Mn2 O12 C39 113.7(5)
N4 Mn2 O12 C39 -122.2(3)
N3 Mn2 O12 C39 -43.7(3)
O4 Mn2 O12 C39 148.2(3)
O12 Mn2 O15 C40 -21.2(3)
O5 Mn2 O15 C40 168.3(3)
N4 Mn2 O15 C40 60(12)
N3 Mn2 O15 C40 78.8(3)
O4 Mn2 O15 C40 -104.8(3)
O1 Mn1 N1 C1 88.9(3)
O7 Mn1 N1 C1 -9.3(3)
N2 Mn1 N1 C1 -177.4(3)
O2 Mn1 N1 C1 -92.6(3)
O3 Mn1 N1 C1 101.3(8)
O1 Mn1 N1 C12 -81.9(2)
O7 Mn1 N1 C12 180.0(2)
N2 Mn1 N1 C12 11.9(2)
O2 Mn1 N1 C12 96.7(2)
O3 Mn1 N1 C12 -69.4(8)
O1 Mn1 N2 C10 -101.2(3)
O7 Mn1 N2 C10 124.1(3)
N1 Mn1 N2 C10 171.1(3)
O2 Mn1 N2 C10 70.8(3)
O3 Mn1 N2 C10 -15.7(3)
O1 Mn1 N2 C11 78.1(2)
O7 Mn1 N2 C11 -56.6(4)
N1 Mn1 N2 C11 -9.6(2)
O2 Mn1 N2 C11 -109.9(2)
O3 Mn1 N2 C11 163.6(2)
O15 Mn2 N3 C13 1.5(3)
O12 Mn2 N3 C13 91.2(3)
O5 Mn2 N3 C13 -84.5(3)
N4 Mn2 N3 C13 -178.6(3)
O4 Mn2 N3 C13 -161.3(4)
O15 Mn2 N3 C24 178.84(19)
O12 Mn2 N3 C24 -91.5(2)
O5 Mn2 N3 C24 92.9(2)
N4 Mn2 N3 C24 -1.32(19)
O4 Mn2 N3 C24 16.0(5)
O15 Mn2 N4 C22 -160(12)
O12 Mn2 N4 C22 -79.0(3)
O5 Mn2 N4 C22 91.6(3)
N3 Mn2 N4 C22 -179.0(3)
O4 Mn2 N4 C22 4.7(3)
O15 Mn2 N4 C23 20(12)
O12 Mn2 N4 C23 101.2(2)
O5 Mn2 N4 C23 -88.3(2)
N3 Mn2 N4 C23 1.2(2)
O4 Mn2 N4 C23 -175.1(2)
C12 N1 C1 C2 0.6(5)
Mn1 N1 C1 C2 -169.6(3)
N1 C1 C2 C3 1.8(6)
C1 C2 C3 C4 -2.8(6)
C2 C3 C4 C12 1.4(5)
C2 C3 C4 C5 -174.7(3)
C12 C4 C5 C6 -3.3(5)
C3 C4 C5 C6 172.8(4)
C4 C5 C6 C7 2.4(6)
C5 C6 C7 C11 2.1(5)
C5 C6 C7 C8 -178.1(3)
C11 C7 C8 C9 0.2(5)
C6 C7 C8 C9 -179.6(3)
C7 C8 C9 C10 2.2(5)
C11 N2 C10 C9 -0.4(5)
Mn1 N2 C10 C9 178.9(2)
C8 C9 C10 N2 -2.2(5)
C10 N2 C11 C7 3.0(4)
Mn1 N2 C11 C7 -176.4(2)
C10 N2 C11 C12 -174.6(3)
Mn1 N2 C11 C12 6.0(3)
C8 C7 C11 N2 -2.9(5)
C6 C7 C11 N2 176.9(3)
C8 C7 C11 C12 174.6(3)
C6 C7 C11 C12 -5.6(5)
C1 N1 C12 C4 -2.1(5)
Mn1 N1 C12 C4 169.7(2)
C1 N1 C12 C11 175.6(3)
Mn1 N1 C12 C11 -12.6(3)
C3 C4 C12 N1 1.0(5)
C5 C4 C12 N1 177.4(3)
C3 C4 C12 C11 -176.6(3)
C5 C4 C12 C11 -0.3(5)
N2 C11 C12 N1 4.5(4)
C7 C11 C12 N1 -173.1(3)
N2 C11 C12 C4 -177.7(3)
C7 C11 C12 C4 4.7(5)
C24 N3 C13 C14 0.6(5)
Mn2 N3 C13 C14 177.9(2)
N3 C13 C14 C15 -0.4(5)
C13 C14 C15 C16 -0.1(5)
C14 C15 C16 C24 0.3(5)
C14 C15 C16 C17 -178.9(3)
C24 C16 C17 C18 0.8(5)
C15 C16 C17 C18 -180.0(3)
C16 C17 C18 C19 -0.3(5)
C17 C18 C19 C23 -0.9(5)
C17 C18 C19 C20 179.4(3)
C23 C19 C20 C21 -0.3(5)
C18 C19 C20 C21 179.3(3)
C19 C20 C21 C22 -0.7(5)
C23 N4 C22 C21 -0.7(5)
Mn2 N4 C22 C21 179.5(2)
C20 C21 C22 N4 1.3(5)
C22 N4 C23 C19 -0.5(4)
Mn2 N4 C23 C19 179.3(2)
C22 N4 C23 C24 179.2(3)
Mn2 N4 C23 C24 -0.9(3)
C20 C19 C23 N4 1.0(5)
C18 C19 C23 N4 -178.6(3)
C20 C19 C23 C24 -178.7(3)
C18 C19 C23 C24 1.6(4)
C13 N3 C24 C16 -0.4(4)
Mn2 N3 C24 C16 -178.1(2)
C13 N3 C24 C23 178.9(3)
Mn2 N3 C24 C23 1.3(3)
C15 C16 C24 N3 0.0(5)
C17 C16 C24 N3 179.2(3)
C15 C16 C24 C23 -179.3(3)
C17 C16 C24 C23 -0.1(4)
N4 C23 C24 N3 -0.2(4)
C19 C23 C24 N3 179.5(3)
N4 C23 C24 C16 179.1(3)
C19 C23 C24 C16 -1.1(4)
Mn1 O7 C25 O6 -20.0(4)
Mn1 O7 C25 C26 161.3(2)
O6 C25 C26 C27 138.6(3)
O7 C25 C26 C27 -42.7(4)
O6 C25 C26 C31 -44.9(4)
O7 C25 C26 C31 133.9(3)
C31 C26 C27 C28 -1.3(4)
C25 C26 C27 C28 175.2(3)
C31 C26 C27 C32 175.9(3)
C25 C26 C27 C32 -7.6(4)
C26 C27 C28 C29 1.1(5)
C32 C27 C28 C29 -176.2(3)
C27 C28 C29 C30 -0.7(5)
C28 C29 C30 C31 0.4(5)
C28 C29 C30 S1 -178.7(3)
O11 S1 C30 C31 -143.5(3)
O10 S1 C30 C31 -12.4(3)
C33 S1 C30 C31 102.5(3)
O11 S1 C30 C29 35.7(3)
O10 S1 C30 C29 166.8(3)
C33 S1 C30 C29 -78.3(3)
C29 C30 C31 C26 -0.6(5)
S1 C30 C31 C26 178.6(2)
C27 C26 C31 C30 1.0(5)
C25 C26 C31 C30 -175.6(3)
C26 C27 C32 O9 -54.2(4)
C28 C27 C32 O9 123.0(3)
C26 C27 C32 O8 128.7(3)
C28 C27 C32 O8 -54.1(4)
O11 S1 C33 C38 171.1(3)
O10 S1 C33 C38 39.0(3)
C30 S1 C33 C38 -74.7(3)
O11 S1 C33 C34 -8.0(4)
O10 S1 C33 C34 -140.1(3)
C30 S1 C33 C34 106.2(3)
C38 C33 C34 C35 0.9(6)
S1 C33 C34 C35 -180.0(3)
C33 C34 C35 C36 3.1(6)
C34 C35 C36 C37 -4.4(6)
C34 C35 C36 C40 174.8(3)
C35 C36 C37 C38 1.7(5)
C40 C36 C37 C38 -177.5(3)
C35 C36 C37 C39 -173.7(3)
C40 C36 C37 C39 7.1(5)
C34 C33 C38 C37 -3.7(5)
S1 C33 C38 C37 177.2(3)
C36 C37 C38 C33 2.3(5)
C39 C37 C38 C33 178.1(3)
Mn2 O12 C39 O13 165.5(2)
Mn2 O12 C39 C37 -13.3(5)
C38 C37 C39 O13 -39.6(4)
C36 C37 C39 O13 135.8(3)
C38 C37 C39 O12 139.2(3)
C36 C37 C39 O12 -45.3(5)
Mn2 O15 C40 O14 142.7(3)
Mn2 O15 C40 C36 -41.8(4)
C35 C36 C40 O14 58.1(4)
C37 C36 C40 O14 -122.7(3)
C35 C36 C40 O15 -117.7(3)
C37 C36 C40 O15 61.6(4)
